data_4340644
loop_
_publ_author_name
'Woodward, David I.'
'Beanland, Richard'

_publ_section_title
;
 AgNb7O18: An Ergodic Relaxor Ferroelectric.
;
_journal_issue 17
_journal_name_full 'Inorganic chemistry'
_journal_page_first 8941
_journal_page_last 8948
_journal_paper_doi 10.1021/ic5007346
_journal_volume 53
_journal_year 2014
_chemical_formula_structural 'Ag Nb7 O18'
_chemical_formula_sum 'Ag Nb7 O18'
_chemical_formula_weight 1046.2
_space_group_IT_number 44
_space_group_name_Hall 'I -2 -2'
_symmetry_cell_setting orthorhombic
_symmetry_space_group_name_Hall 'I -2 -2'
_symmetry_space_group_name_H-M 'I m 2 m'
_cell_angle_alpha 90.00000
_cell_angle_beta 90.00000
_cell_angle_gamma 90.00000
_cell_formula_units_Z 4
_cell_length_a 14.33160(15)
_cell_length_b 26.15085(31)
_cell_length_c 3.83623(3)
_cell_measurement_temperature 298
_cell_volume 1437.76(3)
_diffrn_ambient_temperature 298
_diffrn_measurement_device 'Panalytical X'Pert Pro'
_diffrn_measurement_method 2\q
_diffrn_radiation_monochromator 'Curved Ge Johansson'
_diffrn_radiation_type 'Cu K\a~1~'
_diffrn_radiation_wavelength 1.540598
_exptl_crystal_density_diffrn 4.841(18)
_pd_char_colour light_yellowish_brown
_pd_meas_2theta_range_inc 0.00700000
_pd_meas_2theta_range_max 119.99428257
_pd_meas_2theta_range_min 6.00628257
_pd_meas_number_of_points 16285
_pd_proc_ls_prof_R_factor 0.16361
_pd_proc_ls_prof_wR_expected 0.19844
_pd_proc_ls_prof_wR_factor 0.23734
_refine_ls_goodness_of_fit_all 1.196
_refine_ls_number_parameters 95
_refine_ls_R_factor_all 0.04848
_cod_data_source_file ic5007346_si_002.cif
_cod_data_source_block AgNb7O18-Im2m
_cod_depositor_comments 'Adding full bibliography for 4340643--4340644.cif.'
_cod_original_cell_volume 1437.755(26)
_cod_original_sg_symbol_H-M Im2m
_cod_database_code 4340644

loop_
_symmetry_equiv_pos_site_id
_symmetry_equiv_pos_as_xyz
1 +x,+y,+z
2 -x,+y,+z
3 +x,+y,-z
4 -x,+y,-z
5 1/2+x,1/2+y,1/2+z
6 1/2-x,1/2+y,1/2+z
7 1/2+x,1/2+y,1/2-z
8 1/2-x,1/2+y,1/2-z

loop_
_atom_site_label
_atom_site_Wyckoff_symbol
_atom_site_fract_x
_atom_site_fract_y
_atom_site_fract_z
_atom_site_occupancy
_atom_site_U_iso_or_equiv
_atom_site_thermal_displace_type
_atom_site_type_symbol
Ag1 2a 0 0 0 0.948(9) 0.0145(19) Uiso Ag
Ag2 2b 0.5 0.999(4) 0 0.328(7) 0.0145(19) Uiso Ag
Ag3 4c 0.300(4) 0.099(3) 0 0.123(17) 0.0145(19) Uiso Ag
Ag4 4c 0.317(4) 0.889(2) 0 0.125(18) 0.0145(19) Uiso Ag
Ag5 2b 0 0.285(5) 0.5 0.15(4) 0.0145(19) Uiso Ag
Ag6 2b 0 0.710(7) 0.5 0.11(4) 0.0145(19) Uiso Ag
Nb1 4c 0.1229(7) 0.1018(13) 0.5 1 0.0062(3) Uiso Nb
Nb2 4c 0.1163(7) 0.8968(12) 0.5 1 0.0062(3) Uiso Nb
Nb3 4c 0.3037(8) 0.2059(13) 0.5 1 0.0062(3) Uiso Nb
Nb4 4c 0.3084(9) 0.7914(13) 0.5 1 0.0062(3) Uiso Nb
Nb5 4c 0.3144(3) 0.0006(15) 0.5 1 0.0062(3) Uiso Nb
Nb6 2a 0 0.1887(14) 0 1 0.0062(3) Uiso Nb
Nb7 2a 0 0.8096(14) 0 1 0.0062(3) Uiso Nb
Nb8 2a 0 0.3943(16) 0 1 0.0062(3) Uiso Nb
Nb9 2a 0 0.6043(17) 0 1 0.0062(3) Uiso Nb
O1 4c 0.704(4) 0.561(2) 0 1 0.0022(19) Uiso O
O2 4c 0.696(4) 0.452(2) 0 1 0.0022(19) Uiso O
O3 4c 0.902(4) 0.550(2) 0 1 0.0022(19) Uiso O
O4 4c 0.905(4) 0.434(2) 0 1 0.0022(19) Uiso O
O5 4c 0.710(4) 0.654(3) 0 1 0.0022(19) Uiso O
O6 4c 0.712(4) 0.335(2) 0 1 0.0022(19) Uiso O
O7 4c 0.913(5) 0.664(3) 0 1 0.0022(19) Uiso O
O8 4c 0.900(5) 0.341(3) 0 1 0.0022(19) Uiso O
O9 4c 0.905(5) 0.763(3) 0 1 0.0022(19) Uiso O
O10 4c 0.899(5) 0.230(3) 0 1 0.0022(19) Uiso O
O11 4c 0.091(3) 0.122(2) 0 1 0.0022(19) Uiso O
O12 4c 0.115(3) 0.882(2) 0 1 0.0022(19) Uiso O
O13 4c 0.307(3) 0.220(2) 0 1 0.0022(19) Uiso O
O14 4c 0.280(3) 0.773(2) 0 1 0.0022(19) Uiso O
O15 2b 0 0.064(5) 0.5 1 0.0022(19) Uiso O
O16 2b 0 0.937(5) 0.5 1 0.0022(19) Uiso O
O17 2b 0 0.165(5) 0.5 1 0.0022(19) Uiso O
O18 2b 0 0.839(5) 0.5 1 0.0022(19) Uiso O
O19 2b 0 0.392(5) 0.5 1 0.0022(19) Uiso O
O20 2b 0 0.614(4) 0.5 1 0.0022(19) Uiso O
O21 4c 0.301(2) 0.998(4) 0 1 0.0022(19) Uiso O
